data_7119401
loop_
_publ_author_name
'Hu, Yimin'
'Ma, Jie'
'Li, Lidong'
'Hu, Qiong'
'Lv, Shuang'
'Liu, Baohua'
'Wang, Shaowu'

_publ_section_title
;
 Fused multifunctionalized dibenzoselenophenes from tetraynes.
;
_journal_issue 9
_journal_name_full 'Chemical communications (Cambridge, England)'
_journal_page_first 1542
_journal_page_last 1545
_journal_paper_doi 10.1039/c6cc09732d
_journal_volume 53
_journal_year 2017
_chemical_formula_sum 'C33 H22 Cl2 O4 Se'
_chemical_formula_weight 632.37
_chemical_name_systematic
;
 ?
;
_space_group_IT_number 2
_symmetry_cell_setting triclinic
_symmetry_space_group_name_Hall '-P 1'
_symmetry_space_group_name_H-M 'P -1'
_atom_sites_solution_hydrogens geom
_atom_sites_solution_primary direct
_atom_sites_solution_secondary difmap
_audit_creation_method SHELXL-97
_audit_update_record
;
2016-11-24 deposited with the CCDC.
2017-01-04 downloaded from the CCDC.
;
_cell_angle_alpha 86.3950(10)
_cell_angle_beta 80.4640(10)
_cell_angle_gamma 64.0780(10)
_cell_formula_units_Z 2
_cell_length_a 11.1578(10)
_cell_length_b 11.3581(10)
_cell_length_c 12.6856(11)
_cell_measurement_reflns_used 8510
_cell_measurement_temperature 293(2)
_cell_measurement_theta_max 27.51
_cell_measurement_theta_min 2.15
_cell_volume 1425.9(2)
_computing_cell_refinement 'Bruker SMART'
_computing_data_collection 'Bruker SMART'
_computing_data_reduction 'Bruker SAINT'
_computing_molecular_graphics 'Bruker SHELXTL'
_computing_publication_material 'Bruker SHELXTL'
_computing_structure_refinement 'SHELXL-97 (Sheldrick, 1997)'
_computing_structure_solution 'SHELXS-97 (Sheldrick, 1990)'
_diffrn_ambient_temperature 293(2)
_diffrn_measured_fraction_theta_full 0.972
_diffrn_measured_fraction_theta_max 0.972
_diffrn_measurement_device_type 'CCD area detector'
_diffrn_measurement_method 'phi and omega scans'
_diffrn_radiation_monochromator graphite
_diffrn_radiation_source 'fine-focus sealed tube'
_diffrn_radiation_type MoK\a
_diffrn_radiation_wavelength 0.71073
_diffrn_reflns_av_R_equivalents 0.0232
_diffrn_reflns_av_sigmaI/netI 0.0284
_diffrn_reflns_limit_h_max 14
_diffrn_reflns_limit_h_min -14
_diffrn_reflns_limit_k_max 14
_diffrn_reflns_limit_k_min -14
_diffrn_reflns_limit_l_max 16
_diffrn_reflns_limit_l_min -16
_diffrn_reflns_number 16271
_diffrn_reflns_theta_full 27.52
_diffrn_reflns_theta_max 27.52
_diffrn_reflns_theta_min 1.63
_exptl_absorpt_coefficient_mu 1.541
_exptl_absorpt_correction_T_max 0.7378
_exptl_absorpt_correction_T_min 0.6992
_exptl_absorpt_correction_type multi-scan
_exptl_crystal_colour colorless
_exptl_crystal_density_diffrn 1.473
_exptl_crystal_density_method 'not measured'
_exptl_crystal_description block
_exptl_crystal_F_000 640
_exptl_crystal_size_max 0.25
_exptl_crystal_size_mid 0.23
_exptl_crystal_size_min 0.21
_refine_diff_density_max 0.444
_refine_diff_density_min -0.413
_refine_diff_density_rms 0.050
_refine_ls_extinction_method none
_refine_ls_goodness_of_fit_ref 0.988
_refine_ls_hydrogen_treatment mixed
_refine_ls_matrix_type full
_refine_ls_number_parameters 363
_refine_ls_number_reflns 6390
_refine_ls_number_restraints 0
_refine_ls_restrained_S_all 0.988
_refine_ls_R_factor_all 0.0446
_refine_ls_R_factor_gt 0.0336
_refine_ls_shift/su_max 0.036
_refine_ls_shift/su_mean 0.000
_refine_ls_structure_factor_coef Fsqd
_refine_ls_weighting_details 'calc w=1/[\s^2^(Fo^2^)+(0.0387P)^2^+0.6588P] where P=(Fo^2^+2Fc^2^)/3'
_refine_ls_weighting_scheme calc
_refine_ls_wR_factor_gt 0.0799
_refine_ls_wR_factor_ref 0.0853
_reflns_number_gt 5258
_reflns_number_total 6390
_reflns_threshold_expression >2sigma(I)
_cod_data_source_file c6cc09732d2.cif
_cod_data_source_block 151208a_0m
_cod_depositor_comments
;
The following automatic conversions were performed:

'_symmetry_cell_setting' value 'Triclinic' changed to 'triclinic'
according to
/usr/data/users/saulius/crontab/automatic-downloads/rss-feeds/RSC/lib/dictionaries/cif_core.dic
dictionary named 'cif_core.dic' version 2.4.2 from 2011-04-26.

Automatic conversion script
Id: cif_fix_values 4268 2015-11-12 08:31:59Z antanas 

 Adding full bibliography for 7119399--7119402.cif.
;
_cod_original_sg_symbol_H-M P-1
_cod_database_code 7119401

loop_
_symmetry_equiv_pos_as_xyz
'x, y, z'
'-x, -y, -z'

loop_
_atom_site_label
_atom_site_type_symbol
_atom_site_fract_x
_atom_site_fract_y
_atom_site_fract_z
_atom_site_U_iso_or_equiv
_atom_site_adp_type
_atom_site_occupancy
_atom_site_symmetry_multiplicity
_atom_site_calc_flag
_atom_site_refinement_flags
C1 C 0.1715(2) 0.22472(19) 0.39401(16) 0.0405(4) Uani 1 1 d .
C2 C 0.1565(2) 0.36641(19) 0.37325(16) 0.0439(5) Uani 1 1 d .
H2A H 0.2131 0.3710 0.3078 0.053 Uiso 1 1 calc R
H2B H 0.0636 0.4271 0.3693 0.053 Uiso 1 1 calc R
C3 C 0.2030(2) 0.39427(19) 0.47019(15) 0.0392(4) Uani 1 1 d .
C4 C 0.2416(2) 0.49100(18) 0.48733(15) 0.0375(4) Uani 1 1 d .
C5 C 0.2840(2) 0.50068(18) 0.58414(15) 0.0371(4) Uani 1 1 d .
C6 C 0.2755(2) 0.41608(19) 0.66822(15) 0.0388(4) Uani 1 1 d .
C7 C 0.2342(2) 0.3196(2) 0.65071(16) 0.0400(4) Uani 1 1 d .
C8 C 0.2026(2) 0.30725(19) 0.55083(16) 0.0398(4) Uani 1 1 d .
C9 C 0.1612(2) 0.2080(2) 0.51691(16) 0.0455(5) Uani 1 1 d .
H9A H 0.0698 0.2263 0.5496 0.055 Uiso 1 1 calc R
H9B H 0.2216 0.1201 0.5355 0.055 Uiso 1 1 calc R
C10 C 0.2214(2) 0.2338(2) 0.73501(16) 0.0435(5) Uani 1 1 d .
C11 C 0.2082(2) 0.1623(2) 0.80398(17) 0.0467(5) Uani 1 1 d .
C12 C 0.1963(2) 0.0752(2) 0.88714(16) 0.0414(4) Uani 1 1 d .
C13 C 0.1750(3) 0.1091(2) 0.99385(19) 0.0600(6) Uani 1 1 d .
H13 H 0.1671 0.1905 1.0121 0.072 Uiso 1 1 calc R
C14 C 0.1652(3) 0.0240(3) 1.07330(19) 0.0643(7) Uani 1 1 d .
H14 H 0.1499 0.0479 1.1448 0.077 Uiso 1 1 calc R
C15 C 0.1781(2) -0.0964(2) 1.04595(18) 0.0493(5) Uani 1 1 d .
C16 C 0.1995(3) -0.1328(2) 0.9416(2) 0.0561(6) Uani 1 1 d .
H16 H 0.2075 -0.2144 0.9240 0.067 Uiso 1 1 calc R
C17 C 0.2093(2) -0.0473(2) 0.86257(18) 0.0505(5) Uani 1 1 d .
H17 H 0.2248 -0.0722 0.7913 0.061 Uiso 1 1 calc R
C18 C 0.3051(2) 0.4232(2) 0.77793(15) 0.0406(4) Uani 1 1 d .
C19 C 0.4284(3) 0.3433(3) 0.80659(19) 0.0611(6) Uani 1 1 d .
H19 H 0.4969 0.2883 0.7554 0.073 Uiso 1 1 calc R
C20 C 0.4530(3) 0.3427(3) 0.9105(2) 0.0681(7) Uani 1 1 d .
H20 H 0.5372 0.2883 0.9288 0.082 Uiso 1 1 calc R
C21 C 0.3522(3) 0.4229(2) 0.98516(17) 0.0543(6) Uani 1 1 d .
C22 C 0.2287(3) 0.5035(3) 0.95927(19) 0.0643(7) Uani 1 1 d .
H22 H 0.1606 0.5581 1.0109 0.077 Uiso 1 1 calc R
C23 C 0.2053(3) 0.5035(2) 0.85515(18) 0.0574(6) Uani 1 1 d .
H23 H 0.1210 0.5584 0.8373 0.069 Uiso 1 1 calc R
C24 C 0.3311(2) 0.60335(18) 0.58209(15) 0.0385(4) Uani 1 1 d .
C25 C 0.3885(2) 0.6346(2) 0.65923(18) 0.0470(5) Uani 1 1 d .
H25 H 0.3985 0.5893 0.7233 0.056 Uiso 1 1 calc R
C26 C 0.4307(2) 0.7331(2) 0.6407(2) 0.0533(6) Uani 1 1 d .
H26 H 0.4704 0.7519 0.6921 0.064 Uiso 1 1 calc R
C27 C 0.4148(2) 0.8041(2) 0.5473(2) 0.0516(5) Uani 1 1 d .
H27 H 0.4423 0.8709 0.5370 0.062 Uiso 1 1 calc R
C28 C 0.3583(2) 0.7760(2) 0.46956(18) 0.0484(5) Uani 1 1 d .
H28 H 0.3467 0.8237 0.4067 0.058 Uiso 1 1 calc R
C29 C 0.3190(2) 0.67490(19) 0.48685(16) 0.0408(4) Uani 1 1 d .
C30 C 0.3091(2) 0.1273(2) 0.33863(18) 0.0447(5) Uani 1 1 d .
C31 C 0.4430(3) 0.0552(4) 0.1692(3) 0.0897(10) Uani 1 1 d .
H31A H 0.5114 0.0789 0.1837 0.134 Uiso 1 1 calc R
H31B H 0.4345 0.0678 0.0948 0.134 Uiso 1 1 calc R
H31C H 0.4675 -0.0351 0.1868 0.134 Uiso 1 1 calc R
C32 C 0.0655(2) 0.1997(2) 0.35075(17) 0.0444(5) Uani 1 1 d .
C33 C -0.0309(3) 0.0499(3) 0.3580(2) 0.0701(8) Uani 1 1 d .
H33A H -0.1187 0.1134 0.3885 0.105 Uiso 1 1 calc R
H33B H -0.0166 -0.0350 0.3859 0.105 Uiso 1 1 calc R
H33C H -0.0248 0.0483 0.2817 0.105 Uiso 1 1 calc R
Cl1 Cl 0.16659(8) -0.20413(7) 1.14634(6) 0.0789(2) Uani 1 1 d .
Cl2 Cl 0.38324(10) 0.42294(9) 1.11564(5) 0.0852(2) Uani 1 1 d .
O1 O 0.39985(18) 0.05471(19) 0.38219(17) 0.0743(5) Uani 1 1 d .
O2 O 0.31569(17) 0.13647(19) 0.23310(14) 0.0681(5) Uani 1 1 d .
O3 O -0.01030(18) 0.26942(18) 0.29430(16) 0.0692(5) Uani 1 1 d .
O4 O 0.07077(18) 0.08450(17) 0.38522(15) 0.0614(4) Uani 1 1 d .
Se1 Se 0.24858(2) 0.61704(2) 0.386322(16) 0.04614(8) Uani 1 1 d .

loop_
_atom_site_aniso_label
_atom_site_aniso_U_11
_atom_site_aniso_U_22
_atom_site_aniso_U_33
_atom_site_aniso_U_23
_atom_site_aniso_U_13
_atom_site_aniso_U_12
C1 0.0479(12) 0.0380(10) 0.0399(11) 0.0038(8) -0.0100(9) -0.0219(9)
C2 0.0596(13) 0.0360(10) 0.0368(11) 0.0035(8) -0.0112(9) -0.0204(10)
C3 0.0499(12) 0.0336(10) 0.0322(10) 0.0027(7) -0.0055(8) -0.0168(9)
C4 0.0486(11) 0.0300(9) 0.0307(9) 0.0029(7) -0.0025(8) -0.0157(8)
C5 0.0455(11) 0.0327(9) 0.0318(9) 0.0017(7) -0.0027(8) -0.0171(8)
C6 0.0479(11) 0.0365(10) 0.0314(10) 0.0039(8) -0.0056(8) -0.0184(9)
C7 0.0508(12) 0.0385(10) 0.0333(10) 0.0076(8) -0.0069(8) -0.0225(9)
C8 0.0496(12) 0.0366(10) 0.0361(10) 0.0049(8) -0.0063(8) -0.0220(9)
C9 0.0600(13) 0.0452(11) 0.0405(11) 0.0075(9) -0.0113(9) -0.0309(10)
C10 0.0555(13) 0.0447(11) 0.0366(11) 0.0081(9) -0.0104(9) -0.0273(10)
C11 0.0525(13) 0.0497(12) 0.0414(11) 0.0101(9) -0.0081(9) -0.0264(10)
C12 0.0463(11) 0.0464(11) 0.0376(10) 0.0108(8) -0.0085(8) -0.0263(9)
C13 0.0924(19) 0.0535(14) 0.0442(13) 0.0024(10) -0.0035(12) -0.0436(14)
C14 0.095(2) 0.0709(17) 0.0338(12) 0.0050(11) -0.0024(12) -0.0457(15)
C15 0.0528(13) 0.0480(12) 0.0440(12) 0.0168(9) -0.0049(10) -0.0221(10)
C16 0.0735(16) 0.0435(12) 0.0552(14) 0.0071(10) -0.0066(12) -0.0310(12)
C17 0.0671(15) 0.0530(13) 0.0373(11) 0.0052(9) -0.0089(10) -0.0318(11)
C18 0.0553(12) 0.0406(10) 0.0317(10) 0.0068(8) -0.0073(9) -0.0266(10)
C19 0.0516(14) 0.0784(18) 0.0436(13) -0.0009(12) -0.0057(10) -0.0197(13)
C20 0.0609(16) 0.092(2) 0.0510(15) 0.0120(14) -0.0214(12) -0.0301(15)
C21 0.0821(17) 0.0595(14) 0.0348(11) 0.0091(10) -0.0185(11) -0.0408(13)
C22 0.0829(19) 0.0583(15) 0.0406(13) -0.0069(11) -0.0084(12) -0.0201(14)
C23 0.0648(15) 0.0523(13) 0.0436(13) 0.0015(10) -0.0146(11) -0.0128(11)
C24 0.0453(11) 0.0312(9) 0.0371(10) -0.0001(8) 0.0001(8) -0.0169(8)
C25 0.0561(13) 0.0427(11) 0.0454(12) 0.0030(9) -0.0087(10) -0.0244(10)
C26 0.0578(14) 0.0473(12) 0.0621(15) -0.0011(11) -0.0107(11) -0.0289(11)
C27 0.0519(13) 0.0400(11) 0.0653(15) 0.0003(10) -0.0015(11) -0.0248(10)
C28 0.0560(13) 0.0352(10) 0.0505(13) 0.0049(9) 0.0040(10) -0.0212(10)
C29 0.0490(12) 0.0313(9) 0.0389(11) -0.0009(8) 0.0007(9) -0.0170(9)
C30 0.0453(12) 0.0380(11) 0.0578(13) 0.0022(9) -0.0114(10) -0.0234(9)
C31 0.0622(18) 0.098(2) 0.087(2) -0.0305(19) 0.0144(16) -0.0190(17)
C32 0.0427(11) 0.0464(12) 0.0429(11) -0.0061(9) -0.0035(9) -0.0184(10)
C33 0.0692(17) 0.087(2) 0.0769(19) -0.0148(15) -0.0067(14) -0.0544(16)
Cl1 0.0932(5) 0.0650(4) 0.0656(4) 0.0335(3) -0.0013(4) -0.0305(4)
Cl2 0.1322(7) 0.1001(6) 0.0428(3) 0.0129(3) -0.0358(4) -0.0619(5)
O1 0.0564(11) 0.0671(12) 0.0853(14) 0.0136(10) -0.0203(10) -0.0123(9)
O2 0.0529(10) 0.0802(13) 0.0526(10) -0.0119(9) -0.0016(8) -0.0123(9)
O3 0.0637(11) 0.0662(11) 0.0818(13) 0.0126(10) -0.0365(10) -0.0246(9)
O4 0.0707(11) 0.0603(10) 0.0746(12) 0.0097(9) -0.0276(9) -0.0435(9)
Se1 0.06821(16) 0.03698(12) 0.03441(12) 0.00896(8) -0.00819(9) -0.02489(10)

loop_
_atom_type_symbol
_atom_type_description
_atom_type_scat_dispersion_real
_atom_type_scat_dispersion_imag
_atom_type_scat_source
C C 0.0033 0.0016 'International Tables Vol C Tables 4.2.6.8 and 6.1.1.4'
H H 0.0000 0.0000 'International Tables Vol C Tables 4.2.6.8 and 6.1.1.4'
Cl Cl 0.1484 0.1585 'International Tables Vol C Tables 4.2.6.8 and 6.1.1.4'
O O 0.0106 0.0060 'International Tables Vol C Tables 4.2.6.8 and 6.1.1.4'
Se Se -0.0929 2.2259 'International Tables Vol C Tables 4.2.6.8 and 6.1.1.4'

loop_
_geom_angle_atom_site_label_1
_geom_angle_atom_site_label_2
_geom_angle_atom_site_label_3
_geom_angle
C32 C1 C30 107.20(16)
C32 C1 C9 111.63(17)
C30 C1 C9 110.40(17)
C32 C1 C2 112.64(17)
C30 C1 C2 109.53(17)
C9 C1 C2 105.47(16)
C3 C2 C1 102.36(16)
C3 C2 H2A 111.3
C1 C2 H2A 111.3
C3 C2 H2B 111.3
C1 C2 H2B 111.3
H2A C2 H2B 109.2
C8 C3 C4 118.98(18)
C8 C3 C2 111.06(17)
C4 C3 C2 129.95(18)
C3 C4 C5 121.77(17)
C3 C4 Se1 124.61(15)
C5 C4 Se1 113.60(14)
C6 C5 C4 118.61(17)
C6 C5 C24 128.61(18)
C4 C5 C24 112.78(16)
C7 C6 C5 119.06(17)
C7 C6 C18 116.59(16)
C5 C6 C18 124.34(17)
C8 C7 C6 120.35(17)
C8 C7 C10 119.03(18)
C6 C7 C10 120.62(18)
C3 C8 C7 120.95(18)
C3 C8 C9 111.40(17)
C7 C8 C9 127.62(17)
C8 C9 C1 103.02(16)
C8 C9 H9A 111.2
C1 C9 H9A 111.2
C8 C9 H9B 111.2
C1 C9 H9B 111.2
H9A C9 H9B 109.1
C11 C10 C7 178.3(2)
C10 C11 C12 178.3(2)
C17 C12 C13 118.17(19)
C17 C12 C11 120.50(19)
C13 C12 C11 121.3(2)
C14 C13 C12 120.9(2)
C14 C13 H13 119.6
C12 C13 H13 119.6
C15 C14 C13 119.4(2)
C15 C14 H14 120.3
C13 C14 H14 120.3
C16 C15 C14 121.2(2)
C16 C15 Cl1 119.54(18)
C14 C15 Cl1 119.31(18)
C15 C16 C17 119.2(2)
C15 C16 H16 120.4
C17 C16 H16 120.4
C16 C17 C12 121.2(2)
C16 C17 H17 119.4
C12 C17 H17 119.4
C19 C18 C23 118.2(2)
C19 C18 C6 121.2(2)
C23 C18 C6 120.4(2)
C18 C19 C20 121.4(2)
C18 C19 H19 119.3
C20 C19 H19 119.3
C21 C20 C19 119.1(2)
C21 C20 H20 120.5
C19 C20 H20 120.5
C20 C21 C22 121.0(2)
C20 C21 Cl2 119.1(2)
C22 C21 Cl2 119.8(2)
C21 C22 C23 119.4(2)
C21 C22 H22 120.3
C23 C22 H22 120.3
C18 C23 C22 120.9(2)
C18 C23 H23 119.5
C22 C23 H23 119.5
C25 C24 C29 117.33(18)
C25 C24 C5 128.88(18)
C29 C24 C5 113.75(18)
C26 C25 C24 120.1(2)
C26 C25 H25 119.9
C24 C25 H25 119.9
C27 C26 C25 121.3(2)
C27 C26 H26 119.3
C25 C26 H26 119.3
C28 C27 C26 120.1(2)
C28 C27 H27 120.0
C26 C27 H27 120.0
C27 C28 C29 118.7(2)
C27 C28 H28 120.6
C29 C28 H28 120.6
C28 C29 C24 122.4(2)
C28 C29 Se1 124.49(17)
C24 C29 Se1 113.13(14)
O1 C30 O2 123.7(2)
O1 C30 C1 125.7(2)
O2 C30 C1 110.59(18)
O2 C31 H31A 109.5
O2 C31 H31B 109.5
H31A C31 H31B 109.5
O2 C31 H31C 109.5
H31A C31 H31C 109.5
H31B C31 H31C 109.5
O3 C32 O4 124.0(2)
O3 C32 C1 126.4(2)
O4 C32 C1 109.53(18)
O4 C33 H33A 109.5
O4 C33 H33B 109.5
H33A C33 H33B 109.5
O4 C33 H33C 109.5
H33A C33 H33C 109.5
H33B C33 H33C 109.5
C30 O2 C31 117.1(2)
C32 O4 C33 116.7(2)
C4 Se1 C29 86.66(8)

loop_
_geom_bond_atom_site_label_1
_geom_bond_atom_site_label_2
_geom_bond_distance
C1 C32 1.520(3)
C1 C30 1.526(3)
C1 C9 1.550(3)
C1 C2 1.553(3)
C2 C3 1.512(3)
C2 H2A 0.9700
C2 H2B 0.9700
C3 C8 1.378(3)
C3 C4 1.384(3)
C4 C5 1.414(3)
C4 Se1 1.8791(18)
C5 C6 1.410(3)
C5 C24 1.471(3)
C6 C7 1.403(3)
C6 C18 1.498(3)
C7 C8 1.401(3)
C7 C10 1.433(3)
C8 C9 1.501(3)
C9 H9A 0.9700
C9 H9B 0.9700
C10 C11 1.192(3)
C11 C12 1.430(3)
C12 C17 1.384(3)
C12 C13 1.384(3)
C13 C14 1.377(3)
C13 H13 0.9300
C14 C15 1.371(3)
C14 H14 0.9300
C15 C16 1.363(3)
C15 Cl1 1.739(2)
C16 C17 1.376(3)
C16 H16 0.9300
C17 H17 0.9300
C18 C19 1.371(3)
C18 C23 1.376(3)
C19 C20 1.390(3)
C19 H19 0.9300
C20 C21 1.360(4)
C20 H20 0.9300
C21 C22 1.362(4)
C21 Cl2 1.747(2)
C22 C23 1.388(3)
C22 H22 0.9300
C23 H23 0.9300
C24 C25 1.395(3)
C24 C29 1.405(3)
C25 C26 1.385(3)
C25 H25 0.9300
C26 C27 1.382(3)
C26 H26 0.9300
C27 C28 1.375(3)
C27 H27 0.9300
C28 C29 1.392(3)
C28 H28 0.9300
C29 Se1 1.888(2)
C30 O1 1.187(3)
C30 O2 1.329(3)
C31 O2 1.446(3)
C31 H31A 0.9600
C31 H31B 0.9600
C31 H31C 0.9600
C32 O3 1.183(3)
C32 O4 1.333(3)
C33 O4 1.448(3)
C33 H33A 0.9600
C33 H33B 0.9600
C33 H33C 0.9600

loop_
_geom_torsion_atom_site_label_1
_geom_torsion_atom_site_label_2
_geom_torsion_atom_site_label_3
_geom_torsion_atom_site_label_4
_geom_torsion
C32 C1 C2 C3 147.06(18)
C30 C1 C2 C3 -93.7(2)
C9 C1 C2 C3 25.1(2)
C1 C2 C3 C8 -17.3(2)
C1 C2 C3 C4 163.7(2)
C8 C3 C4 C5 1.7(3)
C2 C3 C4 C5 -179.3(2)
C8 C3 C4 Se1 179.80(15)
C2 C3 C4 Se1 -1.2(3)
C3 C4 C5 C6 -5.4(3)
Se1 C4 C5 C6 176.30(15)
C3 C4 C5 C24 175.22(18)
Se1 C4 C5 C24 -3.1(2)
C4 C5 C6 C7 4.3(3)
C24 C5 C6 C7 -176.5(2)
C4 C5 C6 C18 -174.41(19)
C24 C5 C6 C18 4.8(3)
C5 C6 C7 C8 0.3(3)
C18 C6 C7 C8 179.14(19)
C5 C6 C7 C10 -178.59(19)
C18 C6 C7 C10 0.2(3)
C4 C3 C8 C7 3.1(3)
C2 C3 C8 C7 -176.05(19)
C4 C3 C8 C9 -178.69(19)
C2 C3 C8 C9 2.1(3)
C6 C7 C8 C3 -4.2(3)
C10 C7 C8 C3 174.8(2)
C6 C7 C8 C9 178.0(2)
C10 C7 C8 C9 -3.1(3)
C3 C8 C9 C1 14.1(2)
C7 C8 C9 C1 -167.9(2)
C32 C1 C9 C8 -146.71(18)
C30 C1 C9 C8 94.16(19)
C2 C1 C9 C8 -24.1(2)
C8 C7 C10 C11 -31(9)
C6 C7 C10 C11 148(8)
C7 C10 C11 C12 155(7)
C10 C11 C12 C17 -97(9)
C10 C11 C12 C13 81(9)
C17 C12 C13 C14 -0.9(4)
C11 C12 C13 C14 -179.3(2)
C12 C13 C14 C15 0.7(4)
C13 C14 C15 C16 -0.4(4)
C13 C14 C15 Cl1 179.7(2)
C14 C15 C16 C17 0.4(4)
Cl1 C15 C16 C17 -179.65(19)
C15 C16 C17 C12 -0.7(4)
C13 C12 C17 C16 0.9(4)
C11 C12 C17 C16 179.3(2)
C7 C6 C18 C19 83.7(3)
C5 C6 C18 C19 -97.5(3)
C7 C6 C18 C23 -91.2(3)
C5 C6 C18 C23 87.6(3)
C23 C18 C19 C20 -0.1(4)
C6 C18 C19 C20 -175.1(2)
C18 C19 C20 C21 0.3(4)
C19 C20 C21 C22 -0.3(4)
C19 C20 C21 Cl2 -179.7(2)
C20 C21 C22 C23 0.2(4)
Cl2 C21 C22 C23 179.5(2)
C19 C18 C23 C22 0.0(4)
C6 C18 C23 C22 175.0(2)
C21 C22 C23 C18 0.0(4)
C6 C5 C24 C25 5.7(4)
C4 C5 C24 C25 -175.0(2)
C6 C5 C24 C29 -176.57(19)
C4 C5 C24 C29 2.7(3)
C29 C24 C25 C26 0.2(3)
C5 C24 C25 C26 177.9(2)
C24 C25 C26 C27 1.3(4)
C25 C26 C27 C28 -1.2(4)
C26 C27 C28 C29 -0.5(3)
C27 C28 C29 C24 2.0(3)
C27 C28 C29 Se1 -176.61(16)
C25 C24 C29 C28 -1.9(3)
C5 C24 C29 C28 -179.92(19)
C25 C24 C29 Se1 176.88(15)
C5 C24 C29 Se1 -1.1(2)
C32 C1 C30 O1 -126.7(2)
C9 C1 C30 O1 -4.9(3)
C2 C1 C30 O1 110.8(2)
C32 C1 C30 O2 54.8(2)
C9 C1 C30 O2 176.59(17)
C2 C1 C30 O2 -67.7(2)
C30 C1 C32 O3 -110.3(3)
C9 C1 C32 O3 128.7(2)
C2 C1 C32 O3 10.2(3)
C30 C1 C32 O4 69.0(2)
C9 C1 C32 O4 -52.1(2)
C2 C1 C32 O4 -170.50(18)
O1 C30 O2 C31 -1.9(4)
C1 C30 O2 C31 176.6(2)
O3 C32 O4 C33 -5.3(3)
C1 C32 O4 C33 175.4(2)
C3 C4 Se1 C29 -176.22(19)
C5 C4 Se1 C29 2.01(15)
C28 C29 Se1 C4 178.30(19)
C24 C29 Se1 C4 -0.45(15)
